data_7121923
loop_
_publ_author_name
'Roy, Dipak Kumar'
'Krummenacher, Ivo'
'Stennett, Tom E.'
'Lenczyk, Carsten'
'Thiess, Torsten'
'Welz, Eileen'
'Engels, Bernd'
'Braunschweig, Holger'

_publ_section_title
;
 Selective one- and two-electron reductions of a haloborane enabled by a
 \p-withdrawing carbene ligand.
;
_journal_issue 65
_journal_name_full 'Chemical communications (Cambridge, England)'
_journal_page_first 9015
_journal_page_last 9018
_journal_paper_doi 10.1039/c8cc03433h
_journal_volume 54
_journal_year 2018
_chemical_formula_moiety 'C26 H31 B Br2 F5 N'
_chemical_formula_sum 'C26 H31 B Br2 F5 N'
_chemical_formula_weight 623.15
_space_group_crystal_system monoclinic
_space_group_IT_number 14
_space_group_name_Hall '-P 2yn'
_space_group_name_H-M_alt 'P 1 21/n 1'
_symmetry_space_group_name_Hall '-P 2yn'
_symmetry_space_group_name_H-M 'P 1 21/n 1'
_atom_sites_solution_hydrogens geom
_atom_sites_solution_primary iterative
_atom_sites_solution_secondary difmap
_audit_creation_method SHELXL-2014/7
_audit_update_record
;
2018-04-24 deposited with the CCDC.
2018-07-04 downloaded from the CCDC.
;
_cell_angle_alpha 90
_cell_angle_beta 99.812(2)
_cell_angle_gamma 90
_cell_formula_units_Z 4
_cell_length_a 11.6404(4)
_cell_length_b 15.7259(5)
_cell_length_c 14.2888(5)
_cell_measurement_reflns_used 9904
_cell_measurement_temperature 100(2)
_cell_measurement_theta_max 28.40
_cell_measurement_theta_min 2.47
_cell_volume 2577.39(15)
_computing_cell_refinement 'Saint+ ver. V8.37A (Bruker AXS)'
_computing_data_collection 'Smart NT ver. 5.63 (Bruker AXS)'
_computing_data_reduction 'Saint+ ver. V8.37A (Bruker AXS)'
_computing_molecular_graphics 'ShelXLe (Huebschle et all, 2011)'
_computing_publication_material 'SHELXL-2014/7 (Sheldrick, 2014)'
_computing_structure_refinement 'SHELXL-2014/7 (Sheldrick, 2014)'
_computing_structure_solution 'SHELXT (Sheldrick, 2014)'
_diffrn_ambient_temperature 100(2)
_diffrn_detector 'CCD area detector (Apex1)'
_diffrn_detector_area_resol_mean 8.333
_diffrn_measured_fraction_theta_full 1.000
_diffrn_measured_fraction_theta_max 0.998
_diffrn_measurement_device_type 'Bruker SMART-APEX'
_diffrn_measurement_method '\f and \w scans'
_diffrn_radiation_monochromator graphite
_diffrn_radiation_type MoK\a
_diffrn_radiation_wavelength 0.71073
_diffrn_reflns_av_R_equivalents 0.0535
_diffrn_reflns_av_unetI/netI 0.0413
_diffrn_reflns_Laue_measured_fraction_full 1.000
_diffrn_reflns_Laue_measured_fraction_max 0.998
_diffrn_reflns_limit_h_max 15
_diffrn_reflns_limit_h_min -15
_diffrn_reflns_limit_k_max 13
_diffrn_reflns_limit_k_min -21
_diffrn_reflns_limit_l_max 19
_diffrn_reflns_limit_l_min -19
_diffrn_reflns_number 33039
_diffrn_reflns_point_group_measured_fraction_full 1.000
_diffrn_reflns_point_group_measured_fraction_max 0.998
_diffrn_reflns_theta_full 26.000
_diffrn_reflns_theta_max 28.405
_diffrn_reflns_theta_min 1.941
_diffrn_source 'sealed tube'
_exptl_absorpt_coefficient_mu 3.197
_exptl_absorpt_correction_T_max 0.7457
_exptl_absorpt_correction_T_min 0.3795
_exptl_absorpt_correction_type multi-scan
_exptl_absorpt_process_details 'SadAbs 2014/5 (Bruker AXS)'
_exptl_crystal_colour colourless
_exptl_crystal_density_diffrn 1.606
_exptl_crystal_description block
_exptl_crystal_F_000 1256
_exptl_crystal_size_max 0.3
_exptl_crystal_size_mid 0.2
_exptl_crystal_size_min 0.1
_refine_diff_density_max 1.642
_refine_diff_density_min -0.454
_refine_diff_density_rms 0.091
_refine_ls_extinction_method none
_refine_ls_goodness_of_fit_ref 1.038
_refine_ls_hydrogen_treatment constr
_refine_ls_matrix_type full
_refine_ls_number_parameters 324
_refine_ls_number_reflns 6463
_refine_ls_number_restraints 0
_refine_ls_restrained_S_all 1.038
_refine_ls_R_factor_all 0.0399
_refine_ls_R_factor_gt 0.0311
_refine_ls_shift/su_max 0.001
_refine_ls_shift/su_mean 0.000
_refine_ls_structure_factor_coef Fsqd
_refine_ls_weighting_details 'w=1/[\s^2^(Fo^2^)+(0.0437P)^2^+0.4906P] where P=(Fo^2^+2Fc^2^)/3'
_refine_ls_weighting_scheme calc
_refine_ls_wR_factor_gt 0.0748
_refine_ls_wR_factor_ref 0.0784
_reflns_Friedel_coverage 0.000
_reflns_number_gt 5544
_reflns_number_total 6463
_reflns_threshold_expression 'I > 2\s(I)'
_cod_data_source_file c8cc03433h2.cif
_cod_data_source_block testall_a
_cod_depositor_comments 'Adding full bibliography for 7121923--7121927.cif.'
_cod_database_code 7121923
_shelx_shelxl_version_number 2014/7
_shelx_space_group_comment
;
The symmetry employed for this shelxl refinement is uniquely defined
by the following loop, which should always be used as a source of
symmetry information in preference to the above space-group names.
They are only intended as comments.
;
_shelx_estimated_absorpt_t_min 0.447
_shelx_estimated_absorpt_t_max 0.740

loop_
_space_group_symop_operation_xyz
'x, y, z'
'-x+1/2, y+1/2, -z+1/2'
'-x, -y, -z'
'x-1/2, -y-1/2, z-1/2'

loop_
_atom_site_label
_atom_site_type_symbol
_atom_site_fract_x
_atom_site_fract_y
_atom_site_fract_z
_atom_site_U_iso_or_equiv
_atom_site_adp_type
_atom_site_occupancy
_atom_site_site_symmetry_order
_atom_site_calc_flag
_atom_site_refinement_flags_posn
_atom_site_refinement_flags_adp
Br1 Br 0.75384(2) 0.12878(2) 0.51092(2) 0.01626(6) Uani 1 1 d . .
F1 F 0.71051(10) 0.41863(7) 0.57312(9) 0.0157(2) Uani 1 1 d . .
N1 N 0.50660(14) 0.28716(10) 0.58894(11) 0.0102(3) Uani 1 1 d . .
C1 C 0.82993(17) 0.29567(12) 0.60433(14) 0.0122(4) Uani 1 1 d . .
B1 B 0.72279(19) 0.22800(14) 0.59612(16) 0.0122(4) Uani 1 1 d . .
C2 C 0.81796(17) 0.38323(12) 0.59294(14) 0.0129(4) Uani 1 1 d . .
Br2 Br 0.73306(2) 0.17765(2) 0.72941(2) 0.01301(6) Uani 1 1 d . .
F2 F 0.89040(11) 0.52353(7) 0.58653(10) 0.0213(3) Uani 1 1 d . .
C3 C 0.90996(18) 0.44003(12) 0.60079(15) 0.0149(4) Uani 1 1 d . .
F3 F 1.11334(10) 0.46388(8) 0.63475(10) 0.0215(3) Uani 1 1 d . .
F4 F 1.14866(10) 0.29540(8) 0.67024(9) 0.0190(3) Uani 1 1 d . .
C4 C 1.02238(17) 0.41039(13) 0.62563(15) 0.0150(4) Uani 1 1 d . .
C5 C 1.04003(17) 0.32463(13) 0.64182(15) 0.0138(4) Uani 1 1 d . .
F5 F 0.97309(11) 0.18746(7) 0.64760(9) 0.0178(3) Uani 1 1 d . .
C6 C 0.94613(17) 0.26967(12) 0.63025(14) 0.0131(4) Uani 1 1 d . .
C7 C 0.59612(16) 0.26859(11) 0.54818(14) 0.0108(4) Uani 1 1 d . .
C8 C 0.56487(17) 0.29083(12) 0.44142(14) 0.0128(4) Uani 1 1 d . .
C9 C 0.47072(17) 0.35890(12) 0.44294(15) 0.0139(4) Uani 1 1 d . .
H9A H 0.5060 0.4147 0.4537 0.017 Uiso 1 1 calc R U
H9B H 0.4171 0.3597 0.3830 0.017 Uiso 1 1 calc R U
C10 C 0.40693(17) 0.33506(12) 0.52394(14) 0.0125(4) Uani 1 1 d . .
C11 C 0.66230(19) 0.32347(14) 0.39053(15) 0.0180(4) Uani 1 1 d . .
H11A H 0.6320 0.3314 0.3243 0.027 Uiso 1 1 calc R U
H11B H 0.7246 0.2827 0.3975 0.027 Uiso 1 1 calc R U
H11C H 0.6912 0.3766 0.4180 0.027 Uiso 1 1 calc R U
C12 C 0.51345(18) 0.20984(13) 0.38648(14) 0.0158(4) Uani 1 1 d . .
H12A H 0.4550 0.2263 0.3338 0.024 Uiso 1 1 calc R U
H12B H 0.4790 0.1738 0.4284 0.024 Uiso 1 1 calc R U
H12C H 0.5746 0.1796 0.3635 0.024 Uiso 1 1 calc R U
C13 C 0.30017(17) 0.27896(13) 0.49335(15) 0.0151(4) Uani 1 1 d . .
H13A H 0.2400 0.3116 0.4552 0.023 Uiso 1 1 calc R U
H13B H 0.2724 0.2582 0.5486 0.023 Uiso 1 1 calc R U
H13C H 0.3210 0.2318 0.4570 0.023 Uiso 1 1 calc R U
C14 C 0.36871(18) 0.41210(12) 0.57497(15) 0.0159(4) Uani 1 1 d . .
H14A H 0.3065 0.4406 0.5342 0.024 Uiso 1 1 calc R U
H14B H 0.4333 0.4503 0.5912 0.024 Uiso 1 1 calc R U
H14C H 0.3421 0.3941 0.6318 0.024 Uiso 1 1 calc R U
C15 C 0.49063(16) 0.26481(12) 0.68606(14) 0.0110(4) Uani 1 1 d . .
C16 C 0.44066(17) 0.18535(12) 0.69959(15) 0.0127(4) Uani 1 1 d . .
C17 C 0.42648(18) 0.16477(13) 0.79206(15) 0.0164(4) Uani 1 1 d . .
H17 H 0.3932 0.1128 0.8033 0.020 Uiso 1 1 calc R U
C18 C 0.46066(19) 0.21971(14) 0.86739(15) 0.0181(4) Uani 1 1 d . .
H18 H 0.4517 0.2041 0.9285 0.022 Uiso 1 1 calc R U
C19 C 0.50812(18) 0.29764(13) 0.85140(15) 0.0165(4) Uani 1 1 d . .
H19 H 0.5297 0.3345 0.9023 0.020 Uiso 1 1 calc R U
C20 C 0.52467(17) 0.32269(12) 0.76085(15) 0.0127(4) Uani 1 1 d . .
C21 C 0.40509(18) 0.11838(12) 0.62288(15) 0.0141(4) Uani 1 1 d . .
H21 H 0.4107 0.1442 0.5614 0.017 Uiso 1 1 calc R U
C22 C 0.48582(19) 0.04096(13) 0.63620(16) 0.0194(4) Uani 1 1 d . .
H22A H 0.4586 -0.0007 0.5885 0.029 Uiso 1 1 calc R U
H22B H 0.4860 0.0169 0.6980 0.029 Uiso 1 1 calc R U
H22C H 0.5635 0.0581 0.6305 0.029 Uiso 1 1 calc R U
C23 C 0.27792(19) 0.08923(14) 0.61972(17) 0.0212(4) Uani 1 1 d . .
H23A H 0.2536 0.0557 0.5637 0.032 Uiso 1 1 calc R U
H23B H 0.2283 0.1381 0.6185 0.032 Uiso 1 1 calc R U
H23C H 0.2727 0.0557 0.6750 0.032 Uiso 1 1 calc R U
C24 C 0.58316(18) 0.40814(12) 0.75211(15) 0.0155(4) Uani 1 1 d . .
H24 H 0.5842 0.4186 0.6846 0.019 Uiso 1 1 calc R U
C25 C 0.5166(2) 0.48142(14) 0.78984(17) 0.0224(5) Uani 1 1 d . .
H25A H 0.5515 0.5346 0.7772 0.034 Uiso 1 1 calc R U
H25B H 0.5201 0.4749 0.8571 0.034 Uiso 1 1 calc R U
H25C H 0.4367 0.4805 0.7588 0.034 Uiso 1 1 calc R U
C26 C 0.70992(19) 0.40832(14) 0.80483(16) 0.0197(4) Uani 1 1 d . .
H26A H 0.7466 0.4610 0.7930 0.030 Uiso 1 1 calc R U
H26B H 0.7516 0.3619 0.7826 0.030 Uiso 1 1 calc R U
H26C H 0.7107 0.4022 0.8718 0.030 Uiso 1 1 calc R U

loop_
_atom_site_aniso_label
_atom_site_aniso_U_11
_atom_site_aniso_U_22
_atom_site_aniso_U_33
_atom_site_aniso_U_23
_atom_site_aniso_U_13
_atom_site_aniso_U_12
Br1 0.01654(11) 0.01426(11) 0.01783(11) -0.00434(7) 0.00254(8) 0.00179(7)
F1 0.0095(5) 0.0147(6) 0.0223(6) 0.0017(5) 0.0009(5) 0.0023(4)
N1 0.0100(7) 0.0091(7) 0.0110(8) 0.0009(6) 0.0004(6) -0.0013(6)
C1 0.0115(9) 0.0145(9) 0.0110(9) 0.0001(7) 0.0027(7) 0.0002(7)
B1 0.0103(10) 0.0126(10) 0.0136(10) -0.0004(8) 0.0011(8) -0.0003(8)
C2 0.0096(9) 0.0154(9) 0.0133(9) 0.0001(7) 0.0007(7) 0.0019(7)
Br2 0.01063(10) 0.01472(10) 0.01334(10) 0.00305(7) 0.00112(7) 0.00117(7)
F2 0.0186(6) 0.0107(6) 0.0343(8) 0.0014(5) 0.0038(5) -0.0009(5)
C3 0.0151(10) 0.0117(9) 0.0181(10) -0.0005(7) 0.0035(8) -0.0005(7)
F3 0.0127(6) 0.0181(6) 0.0345(8) -0.0055(5) 0.0066(5) -0.0066(5)
F4 0.0079(5) 0.0230(6) 0.0263(7) -0.0003(5) 0.0032(5) 0.0017(5)
C4 0.0116(9) 0.0176(10) 0.0164(10) -0.0045(8) 0.0040(8) -0.0041(7)
C5 0.0088(9) 0.0190(10) 0.0139(10) -0.0011(7) 0.0031(7) 0.0021(7)
F5 0.0137(6) 0.0130(6) 0.0269(7) 0.0039(5) 0.0038(5) 0.0037(4)
C6 0.0140(9) 0.0130(9) 0.0128(9) 0.0000(7) 0.0036(7) 0.0007(7)
C7 0.0110(9) 0.0077(8) 0.0131(9) -0.0012(7) 0.0010(7) -0.0037(7)
C8 0.0106(9) 0.0162(9) 0.0116(9) 0.0015(7) 0.0018(7) -0.0009(7)
C9 0.0113(9) 0.0157(9) 0.0143(10) 0.0048(7) 0.0012(8) -0.0009(7)
C10 0.0095(9) 0.0125(9) 0.0148(10) 0.0023(7) -0.0003(7) 0.0026(7)
C11 0.0158(10) 0.0238(11) 0.0146(10) 0.0030(8) 0.0033(8) -0.0011(8)
C12 0.0144(10) 0.0204(10) 0.0122(9) -0.0029(8) 0.0011(8) -0.0018(8)
C13 0.0089(9) 0.0173(10) 0.0189(10) 0.0014(8) 0.0021(8) -0.0007(7)
C14 0.0144(10) 0.0122(9) 0.0206(11) 0.0013(7) 0.0017(8) 0.0023(7)
C15 0.0083(8) 0.0136(9) 0.0115(9) 0.0014(7) 0.0031(7) 0.0020(7)
C16 0.0109(9) 0.0127(9) 0.0149(10) 0.0009(7) 0.0030(7) 0.0018(7)
C17 0.0168(10) 0.0158(10) 0.0178(10) 0.0048(8) 0.0063(8) -0.0001(8)
C18 0.0172(10) 0.0241(11) 0.0144(10) 0.0023(8) 0.0062(8) 0.0005(8)
C19 0.0161(10) 0.0190(10) 0.0149(10) -0.0035(8) 0.0041(8) 0.0012(8)
C20 0.0094(9) 0.0136(9) 0.0150(10) -0.0010(7) 0.0020(7) 0.0022(7)
C21 0.0149(10) 0.0116(9) 0.0167(10) 0.0002(7) 0.0047(8) -0.0016(7)
C22 0.0206(11) 0.0136(10) 0.0246(12) -0.0015(8) 0.0058(9) -0.0004(8)
C23 0.0177(10) 0.0169(10) 0.0293(12) -0.0012(9) 0.0051(9) -0.0038(8)
C24 0.0160(10) 0.0136(9) 0.0165(10) -0.0018(7) 0.0019(8) -0.0012(7)
C25 0.0269(12) 0.0148(10) 0.0252(12) -0.0052(8) 0.0030(9) 0.0016(8)
C26 0.0177(10) 0.0193(10) 0.0207(11) -0.0035(8) -0.0007(8) -0.0042(8)

loop_
_atom_type_symbol
_atom_type_description
_atom_type_scat_dispersion_real
_atom_type_scat_dispersion_imag
_atom_type_scat_source
C C 0.0033 0.0016 'International Tables Vol C Tables 4.2.6.8 and 6.1.1.4'
H H 0.0000 0.0000 'International Tables Vol C Tables 4.2.6.8 and 6.1.1.4'
B B 0.0013 0.0007 'International Tables Vol C Tables 4.2.6.8 and 6.1.1.4'
N N 0.0061 0.0033 'International Tables Vol C Tables 4.2.6.8 and 6.1.1.4'
F F 0.0171 0.0103 'International Tables Vol C Tables 4.2.6.8 and 6.1.1.4'
Br Br -0.2901 2.4595 'International Tables Vol C Tables 4.2.6.8 and 6.1.1.4'

loop_
_geom_angle_atom_site_label_1
_geom_angle_atom_site_label_2
_geom_angle_atom_site_label_3
_geom_angle
C7 N1 C15 127.07(16)
C7 N1 C10 114.34(16)
C15 N1 C10 118.54(15)
C2 C1 C6 113.13(18)
C2 C1 B1 125.34(17)
C6 C1 B1 121.42(17)
C1 B1 C7 113.42(16)
C1 B1 Br2 105.26(13)
C7 B1 Br2 116.33(14)
C1 B1 Br1 109.26(13)
C7 B1 Br1 106.52(13)
Br2 B1 Br1 105.67(10)
F1 C2 C3 115.21(17)
F1 C2 C1 120.13(17)
C3 C2 C1 124.66(18)
F2 C3 C4 119.96(18)
F2 C3 C2 120.66(18)
C4 C3 C2 119.37(18)
F3 C4 C3 120.82(18)
F3 C4 C5 120.33(18)
C3 C4 C5 118.85(18)
F4 C5 C4 119.47(18)
F4 C5 C6 120.51(17)
C4 C5 C6 120.00(18)
F5 C6 C5 115.14(17)
F5 C6 C1 120.95(17)
C5 C6 C1 123.90(18)
N1 C7 C8 108.46(16)
N1 C7 B1 128.72(17)
C8 C7 B1 122.81(16)
C9 C8 C11 111.12(16)
C9 C8 C7 101.09(15)
C11 C8 C7 118.29(16)
C9 C8 C12 111.27(16)
C11 C8 C12 106.58(16)
C7 C8 C12 108.48(15)
C10 C9 C8 106.29(15)
C10 C9 H9A 110.5
C8 C9 H9A 110.5
C10 C9 H9B 110.5
C8 C9 H9B 110.5
H9A C9 H9B 108.7
C14 C10 C9 112.87(16)
C14 C10 C13 107.91(16)
C9 C10 C13 113.76(17)
C14 C10 N1 110.49(16)
C9 C10 N1 99.35(15)
C13 C10 N1 112.34(15)
C8 C11 H11A 109.5
C8 C11 H11B 109.5
H11A C11 H11B 109.5
C8 C11 H11C 109.5
H11A C11 H11C 109.5
H11B C11 H11C 109.5
C8 C12 H12A 109.5
C8 C12 H12B 109.5
H12A C12 H12B 109.5
C8 C12 H12C 109.5
H12A C12 H12C 109.5
H12B C12 H12C 109.5
C10 C13 H13A 109.5
C10 C13 H13B 109.5
H13A C13 H13B 109.5
C10 C13 H13C 109.5
H13A C13 H13C 109.5
H13B C13 H13C 109.5
C10 C14 H14A 109.5
C10 C14 H14B 109.5
H14A C14 H14B 109.5
C10 C14 H14C 109.5
H14A C14 H14C 109.5
H14B C14 H14C 109.5
C16 C15 C20 122.67(18)
C16 C15 N1 117.59(17)
C20 C15 N1 119.73(17)
C17 C16 C15 117.03(18)
C17 C16 C21 117.27(18)
C15 C16 C21 125.66(18)
C18 C17 C16 121.73(19)
C18 C17 H17 119.1
C16 C17 H17 119.1
C19 C18 C17 119.72(19)
C19 C18 H18 120.1
C17 C18 H18 120.1
C18 C19 C20 121.76(19)
C18 C19 H19 119.1
C20 C19 H19 119.1
C19 C20 C15 117.07(18)
C19 C20 C24 117.36(18)
C15 C20 C24 125.50(18)
C16 C21 C22 111.98(17)
C16 C21 C23 111.58(17)
C22 C21 C23 109.45(17)
C16 C21 H21 107.9
C22 C21 H21 107.9
C23 C21 H21 107.9
C21 C22 H22A 109.5
C21 C22 H22B 109.5
H22A C22 H22B 109.5
C21 C22 H22C 109.5
H22A C22 H22C 109.5
H22B C22 H22C 109.5
C21 C23 H23A 109.5
C21 C23 H23B 109.5
H23A C23 H23B 109.5
C21 C23 H23C 109.5
H23A C23 H23C 109.5
H23B C23 H23C 109.5
C20 C24 C25 111.98(17)
C20 C24 C26 111.52(17)
C25 C24 C26 109.00(17)
C20 C24 H24 108.1
C25 C24 H24 108.1
C26 C24 H24 108.1
C24 C25 H25A 109.5
C24 C25 H25B 109.5
H25A C25 H25B 109.5
C24 C25 H25C 109.5
H25A C25 H25C 109.5
H25B C25 H25C 109.5
C24 C26 H26A 109.5
C24 C26 H26B 109.5
H26A C26 H26B 109.5
C24 C26 H26C 109.5
H26A C26 H26C 109.5
H26B C26 H26C 109.5

loop_
_geom_bond_atom_site_label_1
_geom_bond_atom_site_label_2
_geom_bond_distance
Br1 B1 2.049(2)
F1 C2 1.354(2)
N1 C7 1.310(2)
N1 C15 1.474(2)
N1 C10 1.552(2)
C1 C2 1.391(3)
C1 C6 1.401(3)
C1 B1 1.628(3)
B1 C7 1.645(3)
B1 Br2 2.047(2)
C2 C3 1.384(3)
F2 C3 1.342(2)
C3 C4 1.377(3)
F3 C4 1.341(2)
F4 C5 1.342(2)
C4 C5 1.378(3)
C5 C6 1.381(3)
F5 C6 1.343(2)
C7 C8 1.547(3)
C8 C9 1.535(3)
C8 C11 1.536(3)
C8 C12 1.561(3)
C9 C10 1.525(3)
C9 H9A 0.9700
C9 H9B 0.9700
C10 C14 1.519(3)
C10 C13 1.526(3)
C11 H11A 0.9600
C11 H11B 0.9600
C11 H11C 0.9600
C12 H12A 0.9600
C12 H12B 0.9600
C12 H12C 0.9600
C13 H13A 0.9600
C13 H13B 0.9600
C13 H13C 0.9600
C14 H14A 0.9600
C14 H14B 0.9600
C14 H14C 0.9600
C15 C16 1.405(3)
C15 C20 1.408(3)
C16 C17 1.397(3)
C16 C21 1.525(3)
C17 C18 1.385(3)
C17 H17 0.9300
C18 C19 1.379(3)
C18 H18 0.9300
C19 C20 1.397(3)
C19 H19 0.9300
C20 C24 1.521(3)
C21 C22 1.530(3)
C21 C23 1.543(3)
C21 H21 0.9800
C22 H22A 0.9600
C22 H22B 0.9600
C22 H22C 0.9600
C23 H23A 0.9600
C23 H23B 0.9600
C23 H23C 0.9600
C24 C25 1.536(3)
C24 C26 1.538(3)
C24 H24 0.9800
C25 H25A 0.9600
C25 H25B 0.9600
C25 H25C 0.9600
C26 H26A 0.9600
C26 H26B 0.9600
C26 H26C 0.9600
